data_4341747
loop_
_publ_author_name
'Buitrago, Elina'
'Vuillamy, Alexandra'
'Boumendjel, Ahc\`ene'
'Yi, Wei'
'Gellon, Gis\`ele'
'Hardr\'e, Renaud'
'Philouze, Christian'
'Serratrice, Guy'
'Jamet, H\'el\`ene'
'R\'eglier, Marius'
'Belle, Catherine'

_publ_section_title
;
 Exploring the Interaction of N/S Compounds with a Dicopper Center:
 Tyrosinase Inhibition and Model Studies
;
_journal_name_full 'Inorganic Chemistry'
_journal_page_first 141121084717003
_journal_paper_doi 10.1021/ic501829s
_journal_year 2014
_chemical_formula_moiety 'C40 H40 Cu2 N8 O S, 2(Cl O4), C4 H8 O'
_chemical_formula_sum 'C44 H48 Cl2 Cu2 N8 O10 S'
_chemical_formula_weight 1078.94
_chemical_name_systematic
;
 ? 
;
_space_group_crystal_system triclinic
_space_group_IT_number 2
_space_group_name_Hall '-P 1'
_space_group_name_H-M_alt 'P -1'
_symmetry_space_group_name_Hall '-P 1'
_symmetry_space_group_name_H-M 'P -1'
_atom_sites_solution_hydrogens geom
_atom_sites_solution_primary direct
_atom_sites_solution_secondary difmap
_audit_creation_date 2013-12-16
_audit_creation_method
;
  Olex2 1.1
  (compiled Sep 28 2011 20:36:17, GUI svn.r3906)
;
_cell_angle_alpha 97.76(3)
_cell_angle_beta 100.21(3)
_cell_angle_gamma 103.22(3)
_cell_formula_units_Z 2
_cell_length_a 9.976(2)
_cell_length_b 10.682(2)
_cell_length_c 22.847(5)
_cell_measurement_temperature 200(2)
_cell_volume 2293.1(9)
_computing_cell_refinement 'Bruker Enraf Nonius kappa CCD'
_computing_data_collection Collect
_computing_data_reduction EvalCCD
_computing_molecular_graphics
;
O. V. Dolomanov, L. J. Bourhis, R. J. Gildea, J. A. K. Howard and H. Puschmann,
OLEX2: a complete structure solution, refinement and analysis program.
J. Appl. Cryst. (2009). 42, 339-341.
;
_computing_publication_material
;
O. V. Dolomanov, L. J. Bourhis, R. J. Gildea, J. A. K. Howard and H. Puschmann,
OLEX2: a complete structure solution, refinement and analysis program.
J. Appl. Cryst. (2009). 42, 339-341.
;
_computing_structure_refinement
;
SHELXL, G.M. Sheldrick, Acta Cryst.
(2008). A64, 112-122
;
_computing_structure_solution 'SHELXS-97 (Sheldrick, 1990)'
_diffrn_ambient_temperature 200.0
_diffrn_detector 'CCD area detector'
_diffrn_detector_type KappaCCD
_diffrn_measured_fraction_theta_full 0.929
_diffrn_measured_fraction_theta_max 0.929
_diffrn_measurement_device_type 'Bruker-AXS-enraf-nonius KappaCCD'
_diffrn_measurement_method 'Phi and omega scans'
_diffrn_radiation_detector CCD
_diffrn_radiation_monochromator graphite
_diffrn_radiation_probe x-ray
_diffrn_radiation_type MoK\a
_diffrn_radiation_wavelength 0.71073
_diffrn_reflns_av_R_equivalents 0.0791
_diffrn_reflns_av_unetI/netI 0.0616
_diffrn_reflns_limit_h_max 0
_diffrn_reflns_limit_h_min -11
_diffrn_reflns_limit_k_max 12
_diffrn_reflns_limit_k_min -12
_diffrn_reflns_limit_l_max 27
_diffrn_reflns_limit_l_min -26
_diffrn_reflns_number 40933
_diffrn_reflns_theta_full 25.26
_diffrn_reflns_theta_max 25.26
_diffrn_reflns_theta_min 2.15
_diffrn_source 'Enraf Nonius FR590'
_diffrn_source_target Mo
_diffrn_source_type 'fine-focus sealed tube'
_exptl_absorpt_coefficient_mu 1.157
_exptl_absorpt_correction_T_max 1
_exptl_absorpt_correction_T_min 0.393751
_exptl_absorpt_correction_type multi-scan
_exptl_absorpt_process_details
;
TWINABS v1-05 (Bruker-Nonius) was used for absorption correction.
R(int) was 0.0617 before and 0.0569 after correction for twin component 1.
R(int) was 0.0855 before and 0.0810 after correction for twin component 2.
The Ratio of minimum to maximum transmission is 0.6689.
The \l/2 correction factor is 0.0015.
;
_exptl_crystal_colour brown
_exptl_crystal_colour_primary brown
_exptl_crystal_density_diffrn 1.563
_exptl_crystal_density_method 'not measured'
_exptl_crystal_description prism
_exptl_crystal_F_000 1112
_exptl_crystal_size_max 0.3
_exptl_crystal_size_mid 0.25
_exptl_crystal_size_min 0.16
_refine_diff_density_max 0.806
_refine_diff_density_min -0.783
_refine_diff_density_rms 0.179
_refine_ls_extinction_method none
_refine_ls_goodness_of_fit_ref 1.205
_refine_ls_hydrogen_treatment constr
_refine_ls_matrix_type full
_refine_ls_number_parameters 628
_refine_ls_number_reflns 10084
_refine_ls_number_restraints 114
_refine_ls_restrained_S_all 1.203
_refine_ls_R_factor_all 0.1258
_refine_ls_R_factor_gt 0.0947
_refine_ls_shift/su_max 0.000
_refine_ls_shift/su_mean 0.000
_refine_ls_structure_factor_coef Fsqd
_refine_ls_weighting_details 'calc w=1/[\s^2^(Fo^2^)+(0.0000P)^2^+27.3494P] where P=(Fo^2^+2Fc^2^)/3'
_refine_ls_weighting_scheme calc
_refine_ls_wR_factor_gt 0.2216
_refine_ls_wR_factor_ref 0.2386
_reflns_number_gt 7898
_reflns_number_total 10084
_reflns_threshold_expression >2sigma(I)
_cod_data_source_file ic501829s_si_001.cif
_cod_data_source_block nanny
_cod_original_cell_volume 2293.2(8)
_cod_database_code 4341747

loop_
_space_group_symop_id
_space_group_symop_operation_xyz
1 'x, y, z'
2 '-x, -y, -z'

loop_
_atom_site_label
_atom_site_type_symbol
_atom_site_fract_x
_atom_site_fract_y
_atom_site_fract_z
_atom_site_U_iso_or_equiv
_atom_site_adp_type
_atom_site_occupancy
_atom_site_symmetry_multiplicity
_atom_site_calc_flag
_atom_site_refinement_flags
_atom_site_disorder_assembly
_atom_site_disorder_group
Cu2 Cu 0.55426(12) 0.22191(11) 0.24749(5) 0.0293(3) Uani 1 1 d . . .
Cu1 Cu 0.19635(12) 0.11947(12) 0.24378(5) 0.0300(3) Uani 1 1 d . . .
Cl1 Cl 0.0107(3) 0.2642(3) 0.56911(11) 0.0442(7) Uani 1 1 d . . .
S1 S 0.4078(3) 0.0886(3) 0.15994(12) 0.0409(7) Uani 1 1 d . . .
Cl2 Cl 0.3596(4) 0.6339(3) 0.19721(15) 0.0590(8) Uani 1 1 d D . .
O1 O 0.3984(7) 0.1809(6) 0.2896(3) 0.0319(15) Uani 1 1 d . . .
N1 N 0.6667(8) 0.3764(7) 0.3184(4) 0.0299(19) Uani 1 1 d . . .
O3 O -0.0423(14) 0.1330(8) 0.5408(4) 0.096(4) Uani 1 1 d . . .
N4 N 0.7006(8) 0.3128(8) 0.2057(4) 0.0315(19) Uani 1 1 d . . .
O7 O 0.2708(10) 0.5424(10) 0.1450(5) 0.085(3) Uani 1 1 d . A .
N6 N 0.1340(8) 0.2537(8) 0.3092(4) 0.036(2) Uani 1 1 d . . .
N7 N 0.2364(9) 0.2293(8) 0.1830(4) 0.039(2) Uani 1 1 d . . .
H7 H 0.1903 0.2893 0.1775 0.047 Uiso 1 1 calc R . .
N2 N 0.1460(8) -0.0074(8) 0.3018(4) 0.0311(19) Uani 1 1 d . . .
N3 N 0.6687(8) 0.1093(8) 0.2998(4) 0.0316(19) Uani 1 1 d . . .
N5 N 0.0117(9) 0.0024(8) 0.1915(4) 0.0319(19) Uani 1 1 d . . .
C5 C 0.3964(11) 0.1083(11) 0.4411(5) 0.042(3) Uani 1 1 d . . .
H5 H 0.3560 0.0382 0.4593 0.051 Uiso 1 1 calc R . .
C40 C 0.4488(15) 0.1961(18) 0.0350(6) 0.075(4) Uani 1 1 d U . .
H40 H 0.3851 0.1154 0.0355 0.089 Uiso 1 1 calc R . .
C6 C 0.3692(9) 0.0928(9) 0.3783(4) 0.027(2) Uani 1 1 d . . .
C22 C 0.0590(10) -0.1326(9) 0.2640(4) 0.034(2) Uani 1 1 d . . .
H22A H 0.0051 -0.1855 0.2887 0.040 Uiso 1 1 calc R . .
H22B H 0.1201 -0.1830 0.2475 0.040 Uiso 1 1 calc R . .
C1 C 0.4262(10) 0.1937(9) 0.3511(4) 0.027(2) Uani 1 1 d . . .
C17 C 0.7809(10) 0.4313(10) 0.2364(5) 0.037(3) Uani 1 1 d . . .
C29 C 0.1119(9) 0.1973(10) 0.3569(4) 0.031(2) Uani 1 1 d . . .
N8 N 0.3705(10) 0.3075(10) 0.1176(4) 0.048(2) Uani 1 1 d . . .
H8 H 0.3387 0.3776 0.1229 0.058 Uiso 1 1 calc R . .
C3 C 0.5374(12) 0.3230(11) 0.4496(4) 0.043(3) Uani 1 1 d . . .
H3 H 0.5968 0.4020 0.4741 0.052 Uiso 1 1 calc R . .
C14 C 0.6773(11) -0.0793(11) 0.3425(5) 0.043(3) Uani 1 1 d . . .
H14 H 0.6569 -0.1719 0.3373 0.052 Uiso 1 1 calc R . .
C24 C -0.1769(12) -0.1840(11) 0.1884(5) 0.048(3) Uani 1 1 d . . .
H24 H -0.2154 -0.2568 0.2055 0.057 Uiso 1 1 calc R . .
C11 C 0.7395(10) 0.1838(11) 0.3528(5) 0.036(2) Uani 1 1 d . . .
C2 C 0.5107(10) 0.3123(10) 0.3868(5) 0.036(2) Uani 1 1 d . . .
C33 C 0.1697(11) 0.3879(11) 0.3190(6) 0.045(3) Uani 1 1 d . . .
H33 H 0.1903 0.4309 0.2866 0.055 Uiso 1 1 calc R . .
C9 C 0.2745(10) -0.0300(10) 0.3381(5) 0.032(2) Uani 1 1 d . . .
H9A H 0.3276 -0.0665 0.3104 0.038 Uiso 1 1 calc R . .
H9B H 0.2460 -0.0955 0.3633 0.038 Uiso 1 1 calc R . .
O4 O -0.0221(11) 0.2869(9) 0.6271(4) 0.077(3) Uani 1 1 d . . .
O6 O 0.1556(12) 0.2963(13) 0.5753(6) 0.111(4) Uani 1 1 d . . .
C30 C 0.1220(11) 0.2685(11) 0.4133(5) 0.040(3) Uani 1 1 d . . .
H30 H 0.1089 0.2255 0.4464 0.048 Uiso 1 1 calc R . .
C16 C 0.7305(12) 0.4859(9) 0.2896(5) 0.039(3) Uani 1 1 d . . .
H16A H 0.8105 0.5482 0.3192 0.046 Uiso 1 1 calc R . .
H16B H 0.6596 0.5334 0.2764 0.046 Uiso 1 1 calc R . .
C32 C 0.1766(12) 0.4614(12) 0.3733(7) 0.056(3) Uani 1 1 d . . .
H32 H 0.1990 0.5541 0.3782 0.067 Uiso 1 1 calc R . .
C23 C -0.0393(11) -0.1039(9) 0.2139(4) 0.032(2) Uani 1 1 d . . .
C15 C 0.6366(10) -0.0210(10) 0.2951(5) 0.036(2) Uani 1 1 d . . .
H15 H 0.5841 -0.0744 0.2577 0.044 Uiso 1 1 calc R . .
C8 C 0.5740(11) 0.4202(10) 0.3564(5) 0.037(3) Uani 1 1 d . . .
H8A H 0.4980 0.4466 0.3309 0.044 Uiso 1 1 calc R . .
H8B H 0.6296 0.4972 0.3874 0.044 Uiso 1 1 calc R . .
C19 C 0.9355(12) 0.4424(11) 0.1694(6) 0.049(3) Uani 1 1 d . . .
H19 H 1.0167 0.4871 0.1571 0.058 Uiso 1 1 calc R . .
C41 C 1.0761(19) 0.3023(18) 1.0108(7) 0.097(6) Uani 1 1 d . . .
H41A H 1.1634 0.2856 1.0005 0.116 Uiso 1 1 calc R . .
H41B H 1.1017 0.3749 1.0460 0.116 Uiso 1 1 calc R . .
C12 C 0.7804(10) 0.1304(11) 0.4032(5) 0.038(3) Uani 1 1 d . . .
H12 H 0.8298 0.1857 0.4406 0.046 Uiso 1 1 calc R . .
C10 C 0.7803(10) 0.3285(10) 0.3541(4) 0.034(2) Uani 1 1 d . . .
H10A H 0.8665 0.3509 0.3378 0.040 Uiso 1 1 calc R . .
H10B H 0.8030 0.3746 0.3967 0.040 Uiso 1 1 calc R . .
C34 C 0.3262(11) 0.2157(11) 0.1518(5) 0.040(3) Uani 1 1 d . . .
C13 C 0.7486(12) -0.0026(12) 0.3982(5) 0.047(3) Uani 1 1 d . . .
H13 H 0.7747 -0.0416 0.4320 0.056 Uiso 1 1 calc R . .
C25 C -0.2542(13) -0.1544(12) 0.1382(6) 0.055(3) Uani 1 1 d . . .
H25 H -0.3468 -0.2069 0.1202 0.066 Uiso 1 1 calc R . .
O2 O 0.9889(14) 0.1865(12) 1.0235(5) 0.102(4) Uani 1 1 d . . .
C31 C 0.1511(12) 0.4012(13) 0.4208(6) 0.054(3) Uani 1 1 d . . .
H31 H 0.1535 0.4516 0.4588 0.065 Uiso 1 1 calc R . .
C26 C -0.1966(13) -0.0489(11) 0.1145(5) 0.052(3) Uani 1 1 d . . .
H26 H -0.2477 -0.0283 0.0795 0.062 Uiso 1 1 calc R . .
C28 C 0.0660(10) 0.0504(10) 0.3418(5) 0.037(3) Uani 1 1 d . . .
H28A H 0.0770 0.0154 0.3799 0.044 Uiso 1 1 calc R . .
H28B H -0.0353 0.0227 0.3220 0.044 Uiso 1 1 calc R . .
C20 C 0.8527(12) 0.3229(13) 0.1358(5) 0.051(3) Uani 1 1 d . . .
H20 H 0.8742 0.2856 0.0996 0.062 Uiso 1 1 calc R . .
C18 C 0.8999(11) 0.4941(11) 0.2191(5) 0.043(3) Uani 1 1 d . . .
H18 H 0.9574 0.5748 0.2427 0.052 Uiso 1 1 calc R . .
C35 C 0.4577(12) 0.3083(15) 0.0756(6) 0.057(3) Uani 1 1 d U . .
C4 C 0.4806(12) 0.2227(12) 0.4773(4) 0.045(3) Uani 1 1 d . . .
C36 C 0.5444(14) 0.4277(17) 0.0740(8) 0.081(4) Uani 1 1 d U . .
H36 H 0.5470 0.5033 0.1018 0.098 Uiso 1 1 calc R . .
C38 C 0.6216(19) 0.326(3) -0.0086(8) 0.108(6) Uani 1 1 d U . .
H38 H 0.6770 0.3316 -0.0385 0.129 Uiso 1 1 calc R . .
C44 C 0.8868(18) 0.1248(16) 0.9695(8) 0.090(5) Uani 1 1 d . . .
H44A H 0.7906 0.1123 0.9774 0.108 Uiso 1 1 calc R . .
H44B H 0.9001 0.0381 0.9545 0.108 Uiso 1 1 calc R . .
C39 C 0.5360(18) 0.205(2) -0.0066(7) 0.105(5) Uani 1 1 d U . .
H39 H 0.5366 0.1288 -0.0332 0.126 Uiso 1 1 calc R . .
C21 C 0.7369(12) 0.2591(12) 0.1567(5) 0.044(3) Uani 1 1 d . . .
H21 H 0.6825 0.1751 0.1354 0.053 Uiso 1 1 calc R . .
C27 C -0.0640(12) 0.0265(11) 0.1421(5) 0.045(3) Uani 1 1 d . . .
H27 H -0.0243 0.0993 0.1253 0.054 Uiso 1 1 calc R . .
C42 C 0.9878(19) 0.3333(18) 0.9589(8) 0.094(5) Uani 1 1 d . . .
H42A H 0.9266 0.3870 0.9725 0.112 Uiso 1 1 calc R . .
H42B H 1.0470 0.3815 0.9344 0.112 Uiso 1 1 calc R . .
O5 O -0.0389(17) 0.3496(10) 0.5336(5) 0.113(5) Uani 1 1 d . . .
C7 C 0.5114(16) 0.2413(15) 0.5460(5) 0.075(5) Uani 1 1 d . . .
H7A H 0.4244 0.2415 0.5602 0.113 Uiso 1 1 calc R . .
H7B H 0.5815 0.3247 0.5632 0.113 Uiso 1 1 calc R . .
H7C H 0.5483 0.1695 0.5589 0.113 Uiso 1 1 calc R . .
C37 C 0.6288(19) 0.437(2) 0.0312(10) 0.112(6) Uani 1 1 d U . .
H37 H 0.6900 0.5180 0.0296 0.135 Uiso 1 1 calc R . .
C43 C 0.906(2) 0.2096(19) 0.9248(7) 0.100(6) Uani 1 1 d . . .
H43A H 0.9553 0.1752 0.8950 0.120 Uiso 1 1 calc R . .
H43B H 0.8133 0.2167 0.9030 0.120 Uiso 1 1 calc R . .
O8B O 0.315(5) 0.751(3) 0.2040(18) 0.140(9) Uani 0.44(2) 1 d PDU A 1
O10B O 0.5040(17) 0.661(3) 0.1979(16) 0.097(10) Uani 0.44(2) 1 d PDU A 1
O9B O 0.345(5) 0.579(5) 0.2496(15) 0.172(16) Uani 0.44(2) 1 d PDU A 1
O10A O 0.431(3) 0.738(2) 0.1738(10) 0.129(12) Uani 0.56(2) 1 d PDU A 2
O8A O 0.277(3) 0.674(3) 0.2360(12) 0.112(9) Uani 0.56(2) 1 d PDU A 2
O9A O 0.446(4) 0.567(3) 0.2266(12) 0.140(9) Uani 0.56(2) 1 d PDU A 2

loop_
_atom_site_aniso_label
_atom_site_aniso_U_11
_atom_site_aniso_U_22
_atom_site_aniso_U_33
_atom_site_aniso_U_23
_atom_site_aniso_U_13
_atom_site_aniso_U_12
Cu2 0.0238(6) 0.0315(7) 0.0281(6) 0.0047(5) 0.0031(5) 0.0003(5)
Cu1 0.0265(6) 0.0323(7) 0.0266(6) 0.0049(5) 0.0044(5) -0.0003(5)
Cl1 0.063(2) 0.0364(14) 0.0283(13) 0.0046(11) 0.0059(13) 0.0068(13)
S1 0.0424(16) 0.0384(15) 0.0340(14) 0.0007(12) 0.0040(12) 0.0016(13)
Cl2 0.0527(19) 0.0527(19) 0.066(2) 0.0122(16) 0.0113(17) 0.0030(16)
O1 0.021(3) 0.038(4) 0.028(3) 0.003(3) 0.001(3) -0.004(3)
N1 0.031(5) 0.024(4) 0.029(4) 0.003(3) 0.001(4) 0.004(4)
O3 0.175(12) 0.033(5) 0.050(6) 0.004(4) -0.030(6) 0.013(6)
N4 0.023(4) 0.036(5) 0.034(5) 0.011(4) 0.004(4) 0.003(4)
O7 0.057(6) 0.067(6) 0.106(8) -0.021(6) -0.007(6) 0.008(5)
N6 0.026(5) 0.035(5) 0.043(5) 0.002(4) 0.004(4) 0.007(4)
N7 0.034(5) 0.040(5) 0.046(5) 0.021(4) 0.007(4) 0.007(4)
N2 0.029(5) 0.034(5) 0.032(5) 0.005(4) 0.010(4) 0.008(4)
N3 0.024(4) 0.035(5) 0.034(5) 0.005(4) 0.005(4) 0.007(4)
N5 0.030(4) 0.035(5) 0.027(4) 0.002(4) 0.002(4) 0.005(4)
C5 0.037(6) 0.051(7) 0.038(6) 0.015(5) 0.009(5) 0.004(5)
C40 0.055(8) 0.128(10) 0.044(7) 0.019(7) 0.015(6) 0.026(8)
C6 0.017(5) 0.035(5) 0.030(5) 0.005(4) 0.003(4) 0.010(4)
C22 0.024(5) 0.029(5) 0.038(6) 0.003(4) -0.001(4) -0.004(4)
C1 0.022(5) 0.032(5) 0.026(5) 0.003(4) 0.008(4) 0.004(4)
C17 0.025(5) 0.042(6) 0.042(6) 0.013(5) -0.001(5) 0.005(5)
C29 0.015(5) 0.043(6) 0.031(5) 0.000(5) 0.006(4) 0.005(4)
N8 0.048(6) 0.055(6) 0.050(6) 0.023(5) 0.018(5) 0.015(5)
C3 0.041(6) 0.054(7) 0.024(5) -0.008(5) 0.002(5) 0.003(5)
C14 0.037(6) 0.040(6) 0.062(8) 0.023(6) 0.023(6) 0.013(5)
C24 0.046(7) 0.045(7) 0.044(7) 0.003(5) 0.010(6) -0.003(6)
C11 0.024(5) 0.050(7) 0.037(6) 0.014(5) 0.006(5) 0.013(5)
C2 0.027(5) 0.034(6) 0.040(6) 0.002(5) 0.008(5) -0.002(4)
C33 0.025(6) 0.043(7) 0.069(8) 0.009(6) 0.008(5) 0.012(5)
C9 0.022(5) 0.032(5) 0.040(6) 0.009(4) -0.001(4) 0.007(4)
O4 0.107(8) 0.076(7) 0.043(5) 0.007(5) 0.026(5) 0.005(6)
O6 0.083(8) 0.122(10) 0.103(9) -0.028(8) 0.026(7) 0.001(7)
C30 0.030(6) 0.055(7) 0.030(6) -0.004(5) 0.003(5) 0.014(5)
C16 0.046(6) 0.022(5) 0.037(6) 0.003(4) 0.005(5) -0.010(5)
C32 0.043(7) 0.031(6) 0.082(10) -0.010(7) 0.008(7) 0.004(5)
C23 0.034(6) 0.024(5) 0.032(5) -0.004(4) 0.006(5) 0.002(4)
C15 0.025(5) 0.040(6) 0.048(7) 0.012(5) 0.013(5) 0.010(5)
C8 0.030(6) 0.037(6) 0.040(6) 0.000(5) 0.003(5) 0.008(5)
C19 0.040(7) 0.046(7) 0.068(9) 0.031(6) 0.022(6) 0.008(6)
C41 0.088(12) 0.118(15) 0.067(11) 0.036(10) 0.003(9) -0.008(11)
C12 0.027(6) 0.053(7) 0.035(6) 0.006(5) 0.008(5) 0.011(5)
C10 0.021(5) 0.044(6) 0.027(5) 0.001(4) -0.003(4) 0.000(5)
C34 0.033(6) 0.054(7) 0.028(5) 0.003(5) 0.007(5) 0.000(5)
C13 0.041(7) 0.058(8) 0.047(7) 0.026(6) 0.013(6) 0.012(6)
C25 0.047(7) 0.054(8) 0.049(7) 0.002(6) -0.007(6) 0.000(6)
O2 0.138(11) 0.099(9) 0.059(7) 0.027(6) 0.015(7) 0.010(8)
C31 0.034(7) 0.059(8) 0.059(8) -0.018(7) 0.007(6) 0.008(6)
C26 0.051(7) 0.052(8) 0.039(6) 0.004(6) -0.010(6) 0.002(6)
C28 0.028(6) 0.043(6) 0.032(6) 0.004(5) 0.005(4) -0.005(5)
C20 0.047(7) 0.070(9) 0.041(7) 0.020(6) 0.011(6) 0.017(7)
C18 0.037(6) 0.040(6) 0.053(7) 0.021(5) 0.013(5) 0.003(5)
C35 0.034(6) 0.089(8) 0.054(7) 0.036(6) 0.009(6) 0.016(6)
C4 0.042(6) 0.061(7) 0.024(5) 0.005(5) 0.001(5) 0.003(6)
C36 0.056(8) 0.105(9) 0.107(11) 0.070(8) 0.038(8) 0.022(7)
C38 0.074(10) 0.227(17) 0.073(10) 0.101(10) 0.042(9) 0.077(11)
C44 0.086(12) 0.078(12) 0.096(13) -0.006(10) 0.013(11) 0.021(10)
C39 0.077(11) 0.206(15) 0.051(9) 0.038(9) 0.028(7) 0.055(11)
C21 0.040(6) 0.053(7) 0.040(6) 0.008(5) 0.014(5) 0.008(6)
C27 0.042(7) 0.040(6) 0.045(7) 0.006(5) 0.001(5) 0.006(5)
C42 0.093(13) 0.094(13) 0.087(13) 0.035(11) 0.012(10) 0.007(11)
O5 0.244(16) 0.066(7) 0.057(6) 0.021(5) 0.041(8) 0.085(9)
C7 0.080(10) 0.090(11) 0.030(6) 0.008(7) 0.001(7) -0.019(8)
C37 0.075(10) 0.177(14) 0.132(15) 0.108(11) 0.058(10) 0.053(11)
C43 0.139(17) 0.127(16) 0.046(9) 0.003(10) 0.013(10) 0.071(14)
O8B 0.144(18) 0.17(2) 0.105(16) -0.027(14) -0.049(13) 0.123(16)
O10B 0.041(14) 0.09(2) 0.14(3) 0.022(18) -0.013(14) 0.009(13)
O9B 0.16(3) 0.25(4) 0.13(3) 0.11(3) 0.03(2) 0.05(3)
O10A 0.14(2) 0.083(16) 0.108(18) -0.007(14) 0.041(17) -0.071(16)
O8A 0.138(19) 0.13(2) 0.104(18) 0.013(15) 0.077(16) 0.081(16)
O9A 0.144(18) 0.17(2) 0.105(16) -0.027(14) -0.049(13) 0.123(16)

loop_
_atom_type_symbol
_atom_type_description
_atom_type_scat_dispersion_real
_atom_type_scat_dispersion_imag
_atom_type_scat_source
C C 0.0033 0.0016 'International Tables Vol C Tables 4.2.6.8 and 6.1.1.4'
H H 0.0000 0.0000 'International Tables Vol C Tables 4.2.6.8 and 6.1.1.4'
N N 0.0061 0.0033 'International Tables Vol C Tables 4.2.6.8 and 6.1.1.4'
O O 0.0106 0.0060 'International Tables Vol C Tables 4.2.6.8 and 6.1.1.4'
S S 0.1246 0.1234 'International Tables Vol C Tables 4.2.6.8 and 6.1.1.4'
Cl Cl 0.1484 0.1585 'International Tables Vol C Tables 4.2.6.8 and 6.1.1.4'
Cu Cu 0.3201 1.2651 'International Tables Vol C Tables 4.2.6.8 and 6.1.1.4'

loop_
_geom_angle_atom_site_label_1
_geom_angle_atom_site_label_2
_geom_angle_atom_site_label_3
_geom_angle
O1 Cu2 S1 88.97(19)
O1 Cu2 N1 91.0(3)
O1 Cu2 N4 163.9(3)
O1 Cu2 N3 90.6(3)
N1 Cu2 S1 166.4(2)
N1 Cu2 N3 83.1(3)
N4 Cu2 S1 95.6(2)
N4 Cu2 N1 81.0(3)
N4 Cu2 N3 102.1(3)
N3 Cu2 S1 110.4(2)
O1 Cu1 N6 90.9(3)
O1 Cu1 N2 91.6(3)
O1 Cu1 N5 161.2(3)
N7 Cu1 O1 91.5(3)
N7 Cu1 N6 101.1(4)
N7 Cu1 N2 175.5(3)
N7 Cu1 N5 95.0(3)
N2 Cu1 N6 82.2(3)
N5 Cu1 N6 105.1(3)
N5 Cu1 N2 81.1(3)
O3 Cl1 O4 111.8(6)
O3 Cl1 O5 112.2(6)
O6 Cl1 O3 107.9(8)
O6 Cl1 O4 109.5(7)
O6 Cl1 O5 106.0(9)
O5 Cl1 O4 109.3(6)
C34 S1 Cu2 87.3(4)
O8B Cl2 O7 110.3(12)
O10B Cl2 O7 114.6(14)
O10B Cl2 O8B 111(2)
O10B Cl2 O9B 105(2)
O10B Cl2 O10A 56.5(16)
O10B Cl2 O8A 135.5(18)
O9B Cl2 O7 109(2)
O9B Cl2 O8B 107(3)
O10A Cl2 O7 105.0(11)
O10A Cl2 O8B 63(2)
O10A Cl2 O9B 146(2)
O10A Cl2 O8A 112.3(17)
O8A Cl2 O7 109.9(13)
O8A Cl2 O8B 51(2)
O8A Cl2 O9B 59(2)
O9A Cl2 O7 106.3(12)
O9A Cl2 O8B 142.7(16)
O9A Cl2 O10B 57.8(18)
O9A Cl2 O9B 53(2)
O9A Cl2 O10A 114(2)
O9A Cl2 O8A 109.1(19)
Cu2 O1 Cu1 121.3(3)
C1 O1 Cu2 120.0(6)
C1 O1 Cu1 118.7(6)
C16 N1 Cu2 106.3(6)
C16 N1 C10 110.3(8)
C8 N1 Cu2 112.1(6)
C8 N1 C16 109.4(8)
C8 N1 C10 112.1(8)
C10 N1 Cu2 106.5(6)
C17 N4 Cu2 115.0(7)
C21 N4 Cu2 125.8(7)
C21 N4 C17 118.4(9)
C29 N6 Cu1 109.4(7)
C29 N6 C33 116.7(9)
C33 N6 Cu1 127.9(7)
Cu1 N7 H7 119.1
C34 N7 Cu1 121.7(8)
C34 N7 H7 119.1
C22 N2 Cu1 107.0(6)
C22 N2 C9 109.0(8)
C22 N2 C28 111.1(7)
C9 N2 Cu1 111.4(6)
C28 N2 Cu1 107.7(6)
C28 N2 C9 110.5(8)
C11 N3 Cu2 109.3(7)
C11 N3 C15 118.8(9)
C15 N3 Cu2 127.0(7)
C23 N5 Cu1 113.4(6)
C27 N5 Cu1 127.0(7)
C27 N5 C23 119.3(9)
C6 C5 H5 119.2
C4 C5 H5 119.2
C4 C5 C6 121.5(10)
C35 C40 H40 120.9
C35 C40 C39 118.2(17)
C39 C40 H40 120.9
C5 C6 C9 122.2(9)
C1 C6 C5 120.0(9)
C1 C6 C9 117.8(8)
N2 C22 H22A 110.0
N2 C22 H22B 110.0
N2 C22 C23 108.5(8)
H22A C22 H22B 108.4
C23 C22 H22A 110.0
C23 C22 H22B 110.0
O1 C1 C6 120.7(8)
O1 C1 C2 119.5(8)
C6 C1 C2 119.9(8)
N4 C17 C16 114.9(9)
N4 C17 C18 121.4(10)
C18 C17 C16 123.7(10)
N6 C29 C30 122.7(10)
N6 C29 C28 113.5(8)
C30 C29 C28 123.7(10)
C34 N8 H8 114.5
C34 N8 C35 131.1(11)
C35 N8 H8 114.5
C2 C3 H3 118.9
C4 C3 H3 118.9
C4 C3 C2 122.2(10)
C15 C14 H14 120.1
C15 C14 C13 119.8(11)
C13 C14 H14 120.1
C23 C24 H24 120.6
C25 C24 H24 120.6
C25 C24 C23 118.7(11)
N3 C11 C12 122.0(10)
N3 C11 C10 116.3(9)
C12 C11 C10 121.6(9)
C1 C2 C8 119.2(9)
C3 C2 C1 118.4(9)
C3 C2 C8 122.4(9)
N6 C33 H33 118.8
C32 C33 N6 122.3(12)
C32 C33 H33 118.8
N2 C9 C6 112.6(8)
N2 C9 H9A 109.1
N2 C9 H9B 109.1
C6 C9 H9A 109.1
C6 C9 H9B 109.1
H9A C9 H9B 107.8
C29 C30 H30 120.4
C31 C30 C29 119.1(11)
C31 C30 H30 120.4
N1 C16 C17 109.0(8)
N1 C16 H16A 109.9
N1 C16 H16B 109.9
C17 C16 H16A 109.9
C17 C16 H16B 109.9
H16A C16 H16B 108.3
C33 C32 H32 120.2
C33 C32 C31 119.6(12)
C31 C32 H32 120.2
N5 C23 C22 115.8(8)
N5 C23 C24 120.4(10)
C24 C23 C22 123.8(9)
N3 C15 C14 121.9(10)
N3 C15 H15 119.1
C14 C15 H15 119.1
N1 C8 C2 110.3(8)
N1 C8 H8A 109.6
N1 C8 H8B 109.6
C2 C8 H8A 109.6
C2 C8 H8B 109.6
H8A C8 H8B 108.1
C20 C19 H19 120.3
C18 C19 H19 120.3
C18 C19 C20 119.4(11)
H41A C41 H41B 108.9
O2 C41 H41A 110.9
O2 C41 H41B 110.9
O2 C41 C42 104.2(13)
C42 C41 H41A 110.9
C42 C41 H41B 110.9
C11 C12 H12 120.4
C13 C12 C11 119.1(10)
C13 C12 H12 120.4
N1 C10 H10A 108.9
N1 C10 H10B 108.9
C11 C10 N1 113.2(7)
C11 C10 H10A 108.9
C11 C10 H10B 108.9
H10A C10 H10B 107.7
N7 C34 S1 118.3(9)
N7 C34 N8 120.6(11)
N8 C34 S1 120.7(9)
C14 C13 H13 120.8
C12 C13 C14 118.3(10)
C12 C13 H13 120.8
C24 C25 H25 120.2
C26 C25 C24 119.6(11)
C26 C25 H25 120.2
C44 O2 C41 107.3(12)
C30 C31 C32 119.4(11)
C30 C31 H31 120.3
C32 C31 H31 120.3
C25 C26 H26 120.6
C25 C26 C27 118.9(11)
C27 C26 H26 120.6
N2 C28 C29 113.7(8)
N2 C28 H28A 108.8
N2 C28 H28B 108.8
C29 C28 H28A 108.8
C29 C28 H28B 108.8
H28A C28 H28B 107.7
C19 C20 H20 120.9
C19 C20 C21 118.2(12)
C21 C20 H20 120.9
C17 C18 H18 119.7
C19 C18 C17 120.6(11)
C19 C18 H18 119.7
C40 C35 N8 121.4(12)
C36 C35 C40 122.0(14)
C36 C35 N8 116.4(14)
C5 C4 C3 118.0(9)
C5 C4 C7 122.2(11)
C3 C4 C7 119.8(10)
C35 C36 H36 120.3
C35 C36 C37 119.4(19)
C37 C36 H36 120.3
C39 C38 H38 119.0
C37 C38 H38 119.0
C37 C38 C39 121.9(17)
O2 C44 H44A 110.2
O2 C44 H44B 110.2
O2 C44 C43 107.6(14)
H44A C44 H44B 108.5
C43 C44 H44A 110.2
C43 C44 H44B 110.2
C40 C39 H39 120.2
C38 C39 C40 120(2)
C38 C39 H39 120.2
N4 C21 C20 121.9(11)
N4 C21 H21 119.1
C20 C21 H21 119.1
N5 C27 C26 122.9(11)
N5 C27 H27 118.5
C26 C27 H27 118.5
C41 C42 H42A 110.8
C41 C42 H42B 110.8
H42A C42 H42B 108.9
C43 C42 C41 104.8(15)
C43 C42 H42A 110.8
C43 C42 H42B 110.8
C4 C7 H7A 109.5
C4 C7 H7B 109.5
C4 C7 H7C 109.5
H7A C7 H7B 109.5
H7A C7 H7C 109.5
H7B C7 H7C 109.5
C36 C37 H37 120.6
C38 C37 C36 118.8(19)
C38 C37 H37 120.6
C44 C43 H43A 110.8
C44 C43 H43B 110.8
C42 C43 C44 104.9(14)
C42 C43 H43A 110.8
C42 C43 H43B 110.8
H43A C43 H43B 108.8

loop_
_geom_bond_atom_site_label_1
_geom_bond_atom_site_label_2
_geom_bond_distance
Cu2 S1 2.325(3)
Cu2 O1 1.968(7)
Cu2 N1 2.096(8)
Cu2 N4 2.019(8)
Cu2 N3 2.172(8)
Cu1 O1 2.013(6)
Cu1 N6 2.198(9)
Cu1 N7 1.971(8)
Cu1 N2 2.063(8)
Cu1 N5 2.036(8)
Cl1 O3 1.400(9)
Cl1 O4 1.422(9)
Cl1 O6 1.384(12)
Cl1 O5 1.414(10)
S1 C34 1.749(12)
Cl2 O7 1.441(10)
Cl2 O8B 1.418(17)
Cl2 O10B 1.400(16)
Cl2 O9B 1.417(18)
Cl2 O10A 1.401(15)
Cl2 O8A 1.405(14)
Cl2 O9A 1.382(15)
O1 C1 1.363(10)
N1 C16 1.490(12)
N1 C8 1.484(13)
N1 C10 1.504(12)
N4 C17 1.354(13)
N4 C21 1.335(14)
N6 C29 1.343(13)
N6 C33 1.373(13)
N7 H7 0.8800
N7 C34 1.260(13)
N2 C22 1.477(12)
N2 C9 1.485(12)
N2 C28 1.478(13)
N3 C11 1.332(13)
N3 C15 1.340(13)
N5 C23 1.340(12)
N5 C27 1.332(13)
C5 H5 0.9500
C5 C6 1.391(14)
C5 C4 1.377(15)
C40 H40 0.9500
C40 C35 1.39(2)
C40 C39 1.39(2)
C6 C1 1.378(13)
C6 C9 1.503(13)
C22 H22A 0.9900
C22 H22B 0.9900
C22 C23 1.484(14)
C1 C2 1.403(13)
C17 C16 1.493(15)
C17 C18 1.375(14)
C29 C30 1.378(14)
C29 C28 1.504(14)
N8 H8 0.8800
N8 C34 1.379(14)
N8 C35 1.404(15)
C3 H3 0.9500
C3 C2 1.397(14)
C3 C4 1.380(15)
C14 H14 0.9500
C14 C15 1.365(15)
C14 C13 1.390(16)
C24 H24 0.9500
C24 C23 1.415(14)
C24 C25 1.380(16)
C11 C12 1.392(14)
C11 C10 1.500(14)
C2 C8 1.500(14)
C33 H33 0.9500
C33 C32 1.357(17)
C9 H9A 0.9900
C9 H9B 0.9900
C30 H30 0.9500
C30 C31 1.360(16)
C16 H16A 0.9900
C16 H16B 0.9900
C32 H32 0.9500
C32 C31 1.367(18)
C15 H15 0.9500
C8 H8A 0.9900
C8 H8B 0.9900
C19 H19 0.9500
C19 C20 1.389(17)
C19 C18 1.336(16)
C41 H41A 0.9900
C41 H41B 0.9900
C41 O2 1.436(18)
C41 C42 1.47(2)
C12 H12 0.9500
C12 C13 1.367(16)
C10 H10A 0.9900
C10 H10B 0.9900
C13 H13 0.9500
C25 H25 0.9500
C25 C26 1.368(16)
O2 C44 1.422(19)
C31 H31 0.9500
C26 H26 0.9500
C26 C27 1.370(15)
C28 H28A 0.9900
C28 H28B 0.9900
C20 H20 0.9500
C20 C21 1.397(15)
C18 H18 0.9500
C35 C36 1.377(18)
C4 C7 1.521(14)
C36 H36 0.9500
C36 C37 1.40(2)
C38 H38 0.9500
C38 C39 1.39(3)
C38 C37 1.37(3)
C44 H44A 0.9900
C44 H44B 0.9900
C44 C43 1.46(2)
C39 H39 0.9500
C21 H21 0.9500
C27 H27 0.9500
C42 H42A 0.9900
C42 H42B 0.9900
C42 C43 1.42(2)
C7 H7A 0.9800
C7 H7B 0.9800
C7 H7C 0.9800
C37 H37 0.9500
C43 H43A 0.9900
C43 H43B 0.9900

loop_
_geom_hbond_atom_site_label_D
_geom_hbond_atom_site_label_H
_geom_hbond_atom_site_label_A
_geom_hbond_distance_DH
_geom_hbond_distance_HA
_geom_hbond_distance_DA
_geom_hbond_angle_DHA
N8 H8 O7 0.88 2.06 2.935(14) 174.0
